data_7022685
loop_
_publ_author_name
'Hejda, Martin'
'Ly\<cka, Anton\'in'
'Jambor, Roman'
'R\%u\<zi\<cka, Ale\<s'
'Dost\'al, Libor'

_publ_section_title
;
 Reactivity of C,N-chelated organoboron compounds with lithium
 anilides--formation of unexpected 1,2,3-trisubstituted
 1H-2,1-benzazaboroles.
;
_journal_issue 18
_journal_name_full 'Dalton transactions (Cambridge, England : 2003)'
_journal_page_first 6417
_journal_page_last 6428
_journal_paper_doi 10.1039/c3dt32850c
_journal_volume 42
_journal_year 2013
_chemical_formula_moiety 'C35 H50 B N3'
_chemical_formula_sum 'C35 H50 B N3'
_chemical_formula_weight 523.59
_chemical_name_systematic
;
?
;
_space_group_IT_number 14
_symmetry_cell_setting monoclinic
_symmetry_space_group_name_Hall '-P 2ybc'
_symmetry_space_group_name_H-M 'P 1 21/c 1'
_atom_sites_solution_hydrogens geom
_atom_sites_solution_primary direct
_atom_sites_solution_secondary difmap
_audit_creation_method SHELXL-97
_cell_angle_alpha 90
_cell_angle_beta 98.560(7)
_cell_angle_gamma 90
_cell_formula_units_Z 4
_cell_length_a 8.9470(6)
_cell_length_b 20.765(2)
_cell_length_c 17.1239(15)
_cell_measurement_reflns_used 28173
_cell_measurement_temperature 150(1)
_cell_measurement_theta_max 27.3
_cell_measurement_theta_min 1
_cell_volume 3145.9(5)
_computing_cell_refinement 'COLLECT and DENZO'
_computing_data_collection 'COLLECT (Hooft, 1998) and DENZO (Otwinowski & Minor, 1997)'
_computing_data_reduction 'COLLECT and DENZO'
_computing_molecular_graphics 'PLATON (Spek, 2003)'
_computing_publication_material 'SHELXL-97 (Sheldrick, 2008)'
_computing_structure_refinement 'SHELXL-97 (Sheldrick, 1997)'
_computing_structure_solution 'SIR92 (Altomare et al., 1994)'
_diffrn_ambient_temperature 150(1)
_diffrn_detector_area_resol_mean 9.091
_diffrn_measured_fraction_theta_full 0.984
_diffrn_measured_fraction_theta_max 0.984
_diffrn_measurement_device_type 'Bruker Nonius KappaCCD area detector'
_diffrn_measurement_method '\f and \w scans to fill the Ewald sphere'
_diffrn_radiation_monochromator graphite
_diffrn_radiation_source 'fine-focus sealed tube'
_diffrn_radiation_type MoK\a
_diffrn_radiation_wavelength 0.71073
_diffrn_reflns_av_R_equivalents 0.0548
_diffrn_reflns_av_sigmaI/netI 0.0453
_diffrn_reflns_limit_h_max 10
_diffrn_reflns_limit_h_min -11
_diffrn_reflns_limit_k_max 25
_diffrn_reflns_limit_k_min -26
_diffrn_reflns_limit_l_max 21
_diffrn_reflns_limit_l_min -22
_diffrn_reflns_number 28078
_diffrn_reflns_theta_full 27.30
_diffrn_reflns_theta_max 27.30
_diffrn_reflns_theta_min 1.96
_diffrn_standards_number 0
_exptl_absorpt_coefficient_mu 0.063
_exptl_absorpt_correction_T_max 0.983
_exptl_absorpt_correction_T_min 0.978
_exptl_absorpt_correction_type integration
_exptl_absorpt_process_details
;
Gaussian integration (Coppens, 1970)
;
_exptl_crystal_colour colourless
_exptl_crystal_density_diffrn 1.105
_exptl_crystal_density_method 'not measured'
_exptl_crystal_description block
_exptl_crystal_F_000 1144
_exptl_crystal_size_max 0.46
_exptl_crystal_size_mid 0.45
_exptl_crystal_size_min 0.37
_refine_diff_density_max 1.112
_refine_diff_density_min -0.335
_refine_diff_density_rms 0.059
_refine_ls_extinction_method none
_refine_ls_goodness_of_fit_ref 1.097
_refine_ls_hydrogen_treatment mixed
_refine_ls_matrix_type full
_refine_ls_number_parameters 352
_refine_ls_number_reflns 6984
_refine_ls_number_restraints 0
_refine_ls_restrained_S_all 1.097
_refine_ls_R_factor_all 0.1173
_refine_ls_R_factor_gt 0.0760
_refine_ls_shift/su_max 0.000
_refine_ls_shift/su_mean 0.000
_refine_ls_structure_factor_coef Fsqd
_refine_ls_weighting_details 'calc w=1/[\s^2^(Fo^2^)+(0.0479P)^2^+4.8075P] where P=(Fo^2^+2Fc^2^)/3'
_refine_ls_weighting_scheme calc
_refine_ls_wR_factor_gt 0.1591
_refine_ls_wR_factor_ref 0.1880
_reflns_number_gt 4827
_reflns_number_total 6984
_reflns_threshold_expression >2sigma(I)
_cod_data_source_file c3dt32850c.txt
_cod_data_source_block shelxl8
_cod_original_sg_symbol_H-M 'P 21/c'
_cod_database_code 7022685

loop_
_symmetry_equiv_pos_as_xyz
'x, y, z'
'-x, y+1/2, -z+1/2'
'-x, -y, -z'
'x, -y-1/2, z-1/2'

loop_
_atom_site_label
_atom_site_type_symbol
_atom_site_fract_x
_atom_site_fract_y
_atom_site_fract_z
_atom_site_U_iso_or_equiv
_atom_site_adp_type
_atom_site_occupancy
_atom_site_symmetry_multiplicity
_atom_site_calc_flag
_atom_site_refinement_flags
N3 N 0.3848(2) 0.08871(9) 0.75709(11) 0.0179(4) Uani 1 1 d .
N2 N 0.4819(2) 0.11776(10) 0.89758(11) 0.0211(4) Uani 1 1 d .
H2 H 0.5558 0.0860 0.9010 0.025 Uiso 1 1 d R
N1 N 0.3361(3) 0.12037(12) 0.61813(13) 0.0335(5) Uani 1 1 d .
H1 H 0.3492 0.1678 0.6092 0.040 Uiso 1 1 d R
C24 C 0.4767(3) 0.15330(11) 0.96890(13) 0.0211(5) Uani 1 1 d .
C1 C 0.2643(3) 0.18088(11) 0.80201(14) 0.0198(5) Uani 1 1 d .
C25 C 0.3646(3) 0.13844(12) 1.01579(14) 0.0258(5) Uani 1 1 d .
C17 C 0.3922(3) -0.02944(12) 0.75953(14) 0.0224(5) Uani 1 1 d .
C2 C 0.2068(3) 0.17012(12) 0.72240(14) 0.0223(5) Uani 1 1 d .
C6 C 0.2101(3) 0.23301(12) 0.84086(15) 0.0248(5) Uani 1 1 d .
H6 H 0.2461 0.2404 0.8939 0.030 Uiso 1 1 d R
C18 C 0.7002(3) 0.09322(13) 0.72620(16) 0.0295(6) Uani 1 1 d .
H18 H 0.6335 0.1292 0.7345 0.035 Uiso 1 1 d R
C7 C 0.2740(3) 0.11054(13) 0.68932(14) 0.0254(5) Uani 1 1 d .
H7 H 0.1944 0.0779 0.6793 0.031 Uiso 1 1 d R
C12 C 0.4643(3) 0.02980(11) 0.74954(13) 0.0185(5) Uani 1 1 d .
C33 C 0.7029(3) 0.21817(13) 0.93967(16) 0.0319(6) Uani 1 1 d .
H33 H 0.7324 0.1776 0.9170 0.038 Uiso 1 1 d R
C3 C 0.1005(3) 0.21115(13) 0.68151(15) 0.0286(6) Uani 1 1 d .
H3 H 0.0644 0.2041 0.6284 0.034 Uiso 1 1 d R
C4 C 0.0485(3) 0.26328(13) 0.72121(16) 0.0304(6) Uani 1 1 d .
H4 H -0.0226 0.2912 0.6943 0.036 Uiso 1 1 d R
C29 C 0.5832(3) 0.20225(12) 0.99104(15) 0.0260(6) Uani 1 1 d .
C13 C 0.6129(3) 0.03114(12) 0.73195(14) 0.0236(5) Uani 1 1 d .
C27 C 0.4663(4) 0.22110(14) 1.10733(16) 0.0375(7) Uani 1 1 d .
H27 H 0.4632 0.2438 1.1539 0.045 Uiso 1 1 d R
C26 C 0.3616(3) 0.17371(14) 1.08487(16) 0.0329(6) Uani 1 1 d .
H26 H 0.2874 0.1650 1.1161 0.039 Uiso 1 1 d R
C30 C 0.2546(3) 0.08350(14) 0.99570(16) 0.0327(6) Uani 1 1 d .
H30 H 0.2662 0.0682 0.9428 0.039 Uiso 1 1 d R
C14 C 0.6829(3) -0.02747(13) 0.72062(16) 0.0308(6) Uani 1 1 d .
H14 H 0.7805 -0.0274 0.7080 0.037 Uiso 1 1 d R
C21 C 0.2378(3) -0.03362(12) 0.78635(16) 0.0274(6) Uani 1 1 d .
H21 H 0.2014 0.0103 0.7925 0.033 Uiso 1 1 d R
C5 C 0.1022(3) 0.27369(12) 0.80055(16) 0.0284(6) Uani 1 1 d .
H5 H 0.0658 0.3083 0.8267 0.034 Uiso 1 1 d R
C28 C 0.5757(4) 0.23523(13) 1.06116(16) 0.0342(6) Uani 1 1 d .
H28 H 0.6458 0.2674 1.0772 0.041 Uiso 1 1 d R
C19 C 0.8385(3) 0.09609(15) 0.79032(17) 0.0371(7) Uani 1 1 d .
H19A H 0.8074 0.0890 0.8409 0.044 Uiso 1 1 d R
H19B H 0.8853 0.1377 0.7897 0.044 Uiso 1 1 d R
H19C H 0.9095 0.0634 0.7808 0.044 Uiso 1 1 d R
C22 C 0.2495(4) -0.06731(16) 0.86643(18) 0.0414(7) Uani 1 1 d .
H22A H 0.2765 -0.1116 0.8608 0.050 Uiso 1 1 d R
H22B H 0.1540 -0.0649 0.8854 0.050 Uiso 1 1 d R
H22C H 0.3255 -0.0465 0.9034 0.050 Uiso 1 1 d R
C15 C 0.6116(3) -0.08538(13) 0.72758(16) 0.0312(6) Uani 1 1 d .
H15 H 0.6601 -0.1238 0.7190 0.037 Uiso 1 1 d R
C16 C 0.4675(3) -0.08622(12) 0.74770(15) 0.0268(6) Uani 1 1 d .
H16 H 0.4201 -0.1255 0.7532 0.032 Uiso 1 1 d R
B1 B 0.3855(3) 0.12728(12) 0.82559(15) 0.0177(5) Uani 1 1 d .
C20 C 0.7489(3) 0.10145(16) 0.64511(18) 0.0419(7) Uani 1 1 d .
H20A H 0.8125 0.0661 0.6351 0.050 Uiso 1 1 d R
H20B H 0.8036 0.1411 0.6435 0.050 Uiso 1 1 d R
H20C H 0.6608 0.1023 0.6056 0.050 Uiso 1 1 d R
C35 C 0.6407(4) 0.26210(17) 0.87119(19) 0.0477(8) Uani 1 1 d .
H35A H 0.5544 0.2423 0.8404 0.057 Uiso 1 1 d R
H35B H 0.7173 0.2694 0.8384 0.057 Uiso 1 1 d R
H35C H 0.6115 0.3024 0.8918 0.057 Uiso 1 1 d R
C34 C 0.8452(4) 0.24833(17) 0.9854(2) 0.0484(8) Uani 1 1 d .
H34A H 0.8223 0.2909 1.0020 0.058 Uiso 1 1 d R
H34B H 0.9224 0.2507 0.9521 0.058 Uiso 1 1 d R
H34C H 0.8803 0.2225 1.0309 0.058 Uiso 1 1 d R
C11 C 0.3150(4) 0.01574(16) 0.55281(18) 0.0468(8) Uani 1 1 d .
H11A H 0.4225 0.0122 0.5677 0.056 Uiso 1 1 d R
H11B H 0.2852 -0.0060 0.5035 0.056 Uiso 1 1 d R
H11C H 0.2650 -0.0036 0.5928 0.056 Uiso 1 1 d R
C31 C 0.2926(4) 0.02832(16) 1.0522(2) 0.0537(9) Uani 1 1 d .
H31A H 0.3933 0.0137 1.0492 0.064 Uiso 1 1 d R
H31B H 0.2225 -0.0063 1.0383 0.064 Uiso 1 1 d R
H31C H 0.2864 0.0423 1.1051 0.064 Uiso 1 1 d R
C23 C 0.1220(3) -0.06831(16) 0.7264(2) 0.0446(8) Uani 1 1 d .
H23A H 0.1082 -0.0449 0.6775 0.053 Uiso 1 1 d R
H23B H 0.0273 -0.0710 0.7462 0.053 Uiso 1 1 d R
H23C H 0.1578 -0.1109 0.7176 0.053 Uiso 1 1 d R
C8 C 0.2720(4) 0.08529(15) 0.54429(16) 0.0405(8) Uani 1 1 d .
C10 C 0.3586(5) 0.1142(2) 0.48097(19) 0.0594(10) Uani 1 1 d .
H10A H 0.3380 0.1595 0.4759 0.071 Uiso 1 1 d R
H10B H 0.3261 0.0933 0.4313 0.071 Uiso 1 1 d R
H10C H 0.4651 0.1076 0.4962 0.071 Uiso 1 1 d R
C9 C 0.1051(4) 0.0943(3) 0.5197(2) 0.0760(14) Uani 1 1 d .
H9A H 0.0536 0.0886 0.5645 0.091 Uiso 1 1 d R
H9B H 0.0682 0.0634 0.4797 0.091 Uiso 1 1 d R
H9C H 0.0868 0.1371 0.4990 0.091 Uiso 1 1 d R
C32 C 0.0913(4) 0.1043(2) 0.9936(3) 0.0799(14) Uani 1 1 d .
H32A H 0.0728 0.1144 1.0460 0.096 Uiso 1 1 d R
H32B H 0.0257 0.0699 0.9725 0.096 Uiso 1 1 d R
H32C H 0.0719 0.1416 0.9606 0.096 Uiso 1 1 d R

loop_
_atom_site_aniso_label
_atom_site_aniso_U_11
_atom_site_aniso_U_22
_atom_site_aniso_U_33
_atom_site_aniso_U_23
_atom_site_aniso_U_13
_atom_site_aniso_U_12
N3 0.0180(9) 0.0169(9) 0.0180(10) 0.0006(8) -0.0001(7) 0.0018(8)
N2 0.0232(10) 0.0201(10) 0.0185(10) -0.0012(8) -0.0018(8) 0.0062(8)
N1 0.0419(14) 0.0334(13) 0.0256(12) 0.0014(10) 0.0063(10) 0.0038(11)
C24 0.0281(12) 0.0182(11) 0.0151(11) 0.0011(9) -0.0028(9) 0.0056(10)
C1 0.0195(11) 0.0187(12) 0.0210(12) 0.0010(9) 0.0020(9) 0.0000(9)
C25 0.0289(13) 0.0249(13) 0.0223(12) 0.0040(10) -0.0003(10) 0.0041(10)
C17 0.0239(12) 0.0220(12) 0.0197(12) -0.0026(10) -0.0021(9) 0.0009(10)
C2 0.0222(12) 0.0241(13) 0.0205(12) 0.0006(10) 0.0032(9) 0.0051(10)
C6 0.0294(13) 0.0231(13) 0.0219(12) -0.0012(10) 0.0039(10) 0.0018(10)
C18 0.0233(13) 0.0287(14) 0.0375(15) 0.0022(12) 0.0080(11) 0.0008(11)
C7 0.0257(13) 0.0288(13) 0.0199(12) -0.0024(10) -0.0028(10) 0.0101(10)
C12 0.0191(11) 0.0195(11) 0.0160(11) -0.0013(9) -0.0006(9) 0.0043(9)
C33 0.0359(15) 0.0264(14) 0.0321(14) -0.0015(12) 0.0005(12) -0.0087(11)
C3 0.0279(13) 0.0352(15) 0.0212(12) 0.0013(11) -0.0009(10) 0.0094(11)
C4 0.0298(14) 0.0294(14) 0.0316(14) 0.0060(12) 0.0037(11) 0.0128(11)
C29 0.0341(14) 0.0200(12) 0.0219(12) 0.0035(10) -0.0019(10) 0.0003(10)
C13 0.0217(12) 0.0269(13) 0.0217(12) 0.0003(10) 0.0019(9) 0.0031(10)
C27 0.064(2) 0.0271(15) 0.0204(13) -0.0045(11) 0.0038(13) 0.0108(14)
C26 0.0412(16) 0.0357(16) 0.0229(13) 0.0032(12) 0.0083(11) 0.0086(12)
C30 0.0306(14) 0.0405(16) 0.0261(14) 0.0030(12) 0.0016(11) -0.0056(12)
C14 0.0271(13) 0.0333(15) 0.0328(14) 0.0003(12) 0.0077(11) 0.0099(11)
C21 0.0232(13) 0.0182(12) 0.0409(15) 0.0008(11) 0.0050(11) 0.0005(10)
C5 0.0328(14) 0.0211(13) 0.0321(14) -0.0008(11) 0.0077(11) 0.0072(11)
C28 0.0526(18) 0.0208(13) 0.0263(14) -0.0029(11) -0.0037(12) -0.0042(12)
C19 0.0317(15) 0.0424(17) 0.0372(16) -0.0013(14) 0.0056(12) -0.0060(13)
C22 0.0396(17) 0.0451(19) 0.0418(17) 0.0031(14) 0.0141(13) -0.0004(14)
C15 0.0370(15) 0.0249(14) 0.0313(14) -0.0022(11) 0.0035(12) 0.0145(11)
C16 0.0316(14) 0.0204(12) 0.0273(13) -0.0025(10) 0.0007(11) 0.0019(10)
B1 0.0176(12) 0.0154(12) 0.0200(13) -0.0001(10) 0.0028(10) -0.0012(10)
C20 0.0361(16) 0.0488(19) 0.0410(17) 0.0109(15) 0.0062(13) -0.0051(14)
C35 0.0456(18) 0.053(2) 0.0437(18) 0.0180(16) 0.0047(14) -0.0136(16)
C34 0.0378(17) 0.052(2) 0.053(2) -0.0060(16) -0.0027(15) -0.0115(15)
C11 0.060(2) 0.049(2) 0.0289(15) -0.0137(14) -0.0020(14) 0.0108(16)
C31 0.067(2) 0.0337(17) 0.053(2) 0.0093(16) -0.0164(17) -0.0115(16)
C23 0.0279(15) 0.0434(18) 0.059(2) 0.0008(16) -0.0039(14) -0.0099(13)
C8 0.059(2) 0.0426(18) 0.0171(13) -0.0056(12) -0.0035(12) 0.0168(15)
C10 0.092(3) 0.061(2) 0.0254(16) 0.0017(16) 0.0107(17) 0.011(2)
C9 0.059(2) 0.127(4) 0.0353(19) -0.021(2) -0.0135(17) 0.034(3)
C32 0.037(2) 0.073(3) 0.127(4) 0.017(3) 0.001(2) -0.0051(19)

loop_
_atom_type_symbol
_atom_type_description
_atom_type_scat_dispersion_real
_atom_type_scat_dispersion_imag
_atom_type_scat_source
C C 0.0033 0.0016 'International Tables Vol C Tables 4.2.6.8 and 6.1.1.4'
H H 0.0000 0.0000 'International Tables Vol C Tables 4.2.6.8 and 6.1.1.4'
B B 0.0013 0.0007 'International Tables Vol C Tables 4.2.6.8 and 6.1.1.4'
N N 0.0061 0.0033 'International Tables Vol C Tables 4.2.6.8 and 6.1.1.4'

loop_
_exptl_crystal_face_index_h
_exptl_crystal_face_index_k
_exptl_crystal_face_index_l
_exptl_crystal_face_perp_dist
0 0 1 0.138
0 0 -1 0.198
1 0 0 0.183
-1 0 0 0.146
0 1 0 0.118
0 -1 0 0.224
-1 1 0 0.154
-1 -1 1 0.209
1 1 0 0.193
1 -1 0 0.211
0 1 -1 0.186
0 -1 -1 0.254
0 1 1 0.137
0 -8 7 0.213

loop_
_geom_angle_atom_site_label_1
_geom_angle_atom_site_label_2
_geom_angle_atom_site_label_3
_geom_angle
B1 N3 C12 128.03(19)
B1 N3 C7 113.27(19)
C12 N3 C7 118.35(18)
B1 N2 C24 125.4(2)
B1 N2 H2 119.4
C24 N2 H2 115.2
C7 N1 C8 120.2(2)
C7 N1 H1 109.8
C8 N1 H1 112.7
C29 C24 C25 121.1(2)
C29 C24 N2 119.7(2)
C25 C24 N2 119.3(2)
C6 C1 C2 118.9(2)
C6 C1 B1 134.9(2)
C2 C1 B1 106.1(2)
C26 C25 C24 118.3(2)
C26 C25 C30 119.7(2)
C24 C25 C30 122.0(2)
C16 C17 C12 118.8(2)
C16 C17 C21 118.6(2)
C12 C17 C21 122.6(2)
C3 C2 C1 121.2(2)
C3 C2 C7 126.2(2)
C1 C2 C7 112.5(2)
C5 C6 C1 120.1(2)
C5 C6 H6 120.0
C1 C6 H6 119.9
C13 C18 C20 111.9(2)
C13 C18 C19 110.8(2)
C20 C18 C19 109.8(2)
C13 C18 H18 108.0
C20 C18 H18 108.0
C19 C18 H18 108.1
N1 C7 N3 114.4(2)
N1 C7 C2 115.3(2)
N3 C7 C2 102.29(19)
N1 C7 H7 108.3
N3 C7 H7 108.1
C2 C7 H7 108.1
C13 C12 C17 120.5(2)
C13 C12 N3 120.1(2)
C17 C12 N3 119.5(2)
C29 C33 C35 111.6(2)
C29 C33 C34 113.5(2)
C35 C33 C34 109.3(3)
C29 C33 H33 107.3
C35 C33 H33 107.3
C34 C33 H33 107.6
C2 C3 C4 119.0(2)
C2 C3 H3 120.6
C4 C3 H3 120.4
C5 C4 C3 120.4(2)
C5 C4 H4 119.9
C3 C4 H4 119.7
C28 C29 C24 118.1(2)
C28 C29 C33 121.4(2)
C24 C29 C33 120.6(2)
C14 C13 C12 118.1(2)
C14 C13 C18 119.1(2)
C12 C13 C18 122.8(2)
C26 C27 C28 120.3(3)
C26 C27 H27 119.7
C28 C27 H27 119.9
C27 C26 C25 121.0(3)
C27 C26 H26 119.6
C25 C26 H26 119.4
C31 C30 C25 110.6(2)
C31 C30 C32 110.8(3)
C25 C30 C32 112.5(3)
C31 C30 H30 107.6
C25 C30 H30 107.5
C32 C30 H30 107.7
C15 C14 C13 121.8(2)
C15 C14 H14 119.0
C13 C14 H14 119.1
C17 C21 C23 112.3(2)
C17 C21 C22 110.7(2)
C23 C21 C22 109.6(2)
C17 C21 H21 108.1
C23 C21 H21 107.9
C22 C21 H21 108.0
C6 C5 C4 120.4(2)
C6 C5 H5 119.9
C4 C5 H5 119.7
C27 C28 C29 121.3(3)
C27 C28 H28 119.3
C29 C28 H28 119.4
C18 C19 H19A 109.3
C18 C19 H19B 109.5
H19A C19 H19B 109.5
C18 C19 H19C 109.6
H19A C19 H19C 109.5
H19B C19 H19C 109.5
C21 C22 H22A 109.4
C21 C22 H22B 109.6
H22A C22 H22B 109.5
C21 C22 H22C 109.4
H22A C22 H22C 109.5
H22B C22 H22C 109.5
C14 C15 C16 119.6(2)
C14 C15 H15 120.2
C16 C15 H15 120.2
C15 C16 C17 121.1(2)
C15 C16 H16 119.5
C17 C16 H16 119.4
N2 B1 N3 124.8(2)
N2 B1 C1 129.5(2)
N3 B1 C1 105.7(2)
C18 C20 H20A 109.5
C18 C20 H20B 109.8
H20A C20 H20B 109.5
C18 C20 H20C 109.1
H20A C20 H20C 109.5
H20B C20 H20C 109.5
C33 C35 H35A 109.8
C33 C35 H35B 109.5
H35A C35 H35B 109.5
C33 C35 H35C 109.1
H35A C35 H35C 109.5
H35B C35 H35C 109.5
C33 C34 H34A 109.3
C33 C34 H34B 109.6
H34A C34 H34B 109.5
C33 C34 H34C 109.5
H34A C34 H34C 109.5
H34B C34 H34C 109.5
C8 C11 H11A 109.5
C8 C11 H11B 109.5
H11A C11 H11B 109.5
C8 C11 H11C 109.4
H11A C11 H11C 109.5
H11B C11 H11C 109.5
C30 C31 H31A 109.2
C30 C31 H31B 109.5
H31A C31 H31B 109.5
C30 C31 H31C 109.7
H31A C31 H31C 109.5
H31B C31 H31C 109.5
C21 C23 H23A 109.5
C21 C23 H23B 109.6
H23A C23 H23B 109.5
C21 C23 H23C 109.3
H23A C23 H23C 109.5
H23B C23 H23C 109.5
C11 C8 N1 109.0(2)
C11 C8 C9 112.3(3)
N1 C8 C9 114.6(3)
C11 C8 C10 107.1(3)
N1 C8 C10 103.6(3)
C9 C8 C10 109.6(3)
C8 C10 H10A 109.6
C8 C10 H10B 109.2
H10A C10 H10B 109.5
C8 C10 H10C 109.6
H10A C10 H10C 109.5
H10B C10 H10C 109.5
C8 C9 H9A 109.6
C8 C9 H9B 109.8
H9A C9 H9B 109.5
C8 C9 H9C 109.1
H9A C9 H9C 109.5
H9B C9 H9C 109.5
C30 C32 H32A 109.8
C30 C32 H32B 109.2
H32A C32 H32B 109.5
C30 C32 H32C 109.4
H32A C32 H32C 109.5
H32B C32 H32C 109.5

loop_
_geom_bond_atom_site_label_1
_geom_bond_atom_site_label_2
_geom_bond_distance
N3 B1 1.420(3)
N3 C12 1.430(3)
N3 C7 1.481(3)
N2 B1 1.409(3)
N2 C24 1.434(3)
N2 H2 0.9301
N1 C7 1.428(3)
N1 C8 1.498(4)
N1 H1 1.0059
C24 C29 1.406(4)
C24 C25 1.409(4)
C1 C6 1.395(3)
C1 C2 1.402(3)
C1 B1 1.564(3)
C25 C26 1.395(4)
C25 C30 1.512(4)
C17 C16 1.388(3)
C17 C12 1.411(3)
C17 C21 1.521(3)
C2 C3 1.386(3)
C2 C7 1.521(3)
C6 C5 1.387(4)
C6 H6 0.9297
C18 C13 1.518(4)
C18 C20 1.526(4)
C18 C19 1.529(4)
C18 H18 0.9798
C7 H7 0.9800
C12 C13 1.407(3)
C33 C29 1.520(4)
C33 C35 1.524(4)
C33 C34 1.527(4)
C33 H33 0.9801
C3 C4 1.395(4)
C3 H3 0.9299
C4 C5 1.389(4)
C4 H4 0.9300
C29 C28 1.393(4)
C13 C14 1.395(4)
C27 C26 1.374(4)
C27 C28 1.378(4)
C27 H27 0.9299
C26 H26 0.9298
C30 C31 1.506(4)
C30 C32 1.519(5)
C30 H30 0.9800
C14 C15 1.375(4)
C14 H14 0.9300
C21 C23 1.527(4)
C21 C22 1.529(4)
C21 H21 0.9801
C5 H5 0.9299
C28 H28 0.9299
C19 H19A 0.9602
C19 H19B 0.9599
C19 H19C 0.9599
C22 H22A 0.9597
C22 H22B 0.9600
C22 H22C 0.9600
C15 C16 1.383(4)
C15 H15 0.9299
C16 H16 0.9299
C20 H20A 0.9600
C20 H20B 0.9601
C20 H20C 0.9601
C35 H35A 0.9602
C35 H35B 0.9600
C35 H35C 0.9598
C34 H34A 0.9601
C34 H34B 0.9601
C34 H34C 0.9601
C11 C8 1.496(4)
C11 H11A 0.9601
C11 H11B 0.9600
C11 H11C 0.9599
C31 H31A 0.9600
C31 H31B 0.9601
C31 H31C 0.9602
C23 H23A 0.9600
C23 H23B 0.9599
C23 H23C 0.9600
C8 C9 1.502(5)
C8 C10 1.545(5)
C10 H10A 0.9599
C10 H10B 0.9598
C10 H10C 0.9600
C9 H9A 0.9600
C9 H9B 0.9600
C9 H9C 0.9602
C32 H32A 0.9600
C32 H32B 0.9600
C32 H32C 0.9600
